data_7712112
loop_
_publ_author_name
'Wang, Xuejiao'
'Feng, Xiaowen'
'Molokeev, Maxim S.'
'Zheng, Huiling'
'Wang, Qiushi'
'Xu, Chunyan'
'Li, Ji-Guang'

_publ_section_title
;
 Modulation of Bi<sup>3+</sup> luminescence from broadband green to
 broadband deep red in Lu<sub>2</sub>WO<sub>6</sub> by Gd<sup>3+</sup>
 doping and its applications in high color rendering index white LED and
 near-infrared LED.
;
_journal_issue 9
_journal_name_full 'Dalton transactions (Cambridge, England : 2003)'
_journal_page_first 2619
_journal_page_last 2630
_journal_paper_doi 10.1039/d2dt03751c
_journal_volume 52
_journal_year 2023
_chemical_formula_moiety
;
Gd15.68 Lu0.32 O48 W8
;
_chemical_formula_sum 'Gd15.68 Lu0.32 O48 W8'
_chemical_formula_weight 4760.39
_chemical_name_mineral
;
;
_space_group_IT_number 15
_space_group_name_Hall '-C 2yc'
_space_group_name_H-M_alt 'C 1 2/c 1'
_symmetry_cell_setting monoclinic
_symmetry_space_group_name_Hall '-C 2yc'
_symmetry_space_group_name_H-M 'C 1 2/c 1'
_audit_update_record
;
2022-10-17 deposited with the CCDC.	2023-01-13 downloaded from the CCDC.
;
_cell_angle_alpha 90
_cell_angle_beta 107.6698(5)
_cell_angle_gamma 90
_cell_formula_units_Z 1
_cell_length_a 16.39881(15)
_cell_length_b 11.17398(10)
_cell_length_c 5.43037(5)
_cell_measurement_reflns_used 104
_cell_measurement_temperature 300
_cell_measurement_theta_max 45
_cell_measurement_theta_min 2.5
_cell_volume 948.115(15)
_diffrn_ambient_temperature 300
_diffrn_measurement_device_type
;
D8 ADVANCE Bruker
;
_diffrn_radiation_monochromator none
_diffrn_radiation_probe x-ray
_diffrn_radiation_type
;
 Cu K\a~1~~2~
;
_exptl_absorpt_coefficient_mu 219.993
_exptl_crystal_density_diffrn 8.337
_pd_char_colour
;
colourless
;
_pd_meas_2theta_range_inc 0.02
_pd_meas_2theta_range_max 90
_pd_meas_2theta_range_min 5
_pd_meas_scan_method step
_pd_proc_ls_pref_orient_corr
;
Anisotropic model of PO. Spherical harmonics 2 ordrer.
 Jarvinen (1993). Application of symmetrized harmonics expansion to correction
of the preferred orientation effect. - J. Appl. Cryst. 26 p525-531.
;
_pd_proc_ls_profile_function PearsonVII
_pd_proc_ls_prof_R_factor 2.25
_pd_proc_ls_prof_wR_expected 1.24
_pd_proc_ls_prof_wR_factor 3.12
_pd_proc_number_of_points 4250
_pd_spec_mount_mode reflection
_refine_ls_goodness_of_fit_all 2.52
_refine_ls_R_I_factor 0.81
_refine_ls_shift/su_max 0.01000
_cod_data_source_file d2dt03751c2.cif
_cod_data_source_block a_CCDC1
_cod_depositor_comments 'Adding full bibliography for 7712111--7712117.cif.'
_cod_original_cell_volume 948.116(15)
_cod_original_sg_symbol_Hall
;
-C 2yc
;
_cod_original_sg_symbol_H-M C12/c1
_cod_original_formula_sum
;
Gd15.68 Lu0.32 O48 W8
;
_cod_database_code 7712112

loop_
_symmetry_equiv_pos_as_xyz
'x, y, z '
'-x, y, -z+1/2 '
'x, -y, z+1/2 '
'-x, -y, -z '
'x+1/2, y+1/2, z '
'-x+1/2, y+1/2, -z+1/2 '
'x+1/2, -y+1/2, z+1/2 '
'-x+1/2, -y+1/2, -z '

loop_
_atom_site_label
_atom_site_type_symbol
_atom_site_fract_x
_atom_site_fract_y
_atom_site_fract_z
_atom_site_occupancy
_atom_site_B_iso_or_equiv
Lu1 Lu 0.5 0.1084(5) 0.75 0.07(7) 1.7(3)
Gd1 Gd 0.5 0.1084(5) 0.75 0.93(7) 1.7(3)
Lu2 Lu 0 0.1328(4) 0.75 0.01(5) 1.4(3)
Gd2 Gd 0 0.1328(4) 0.75 0.99(5) 1.4(3)
Gd3 Gd 0.3275(3) 0.1150(4) 0.1135(9) 1.00(5) 1.49(19)
W1 W 0.1535(2) 0.1467(3) 0.4367(8) 1 1.66(17)
O1 O 0.236(2) 0.046(3) 0.402(8) 1 2.6(3)
O2 O 0.087(2) 0.039(3) 0.472(7) 1 2.6(3)
O3 O 0.234(2) 0.216(3) 0.730(7) 1 2.6(3)
O4 O 0.113(2) 0.212(3) 0.167(8) 1 2.6(3)
O5 O 0.084(3) 0.264(2) 0.598(10) 1 2.6(3)
O6 O 0.598(2) 0.013(2) 0.604(10) 1 2.6(3)

loop_
_diffrn_radiation_wavelength
_diffrn_radiation_wavelength_wt
1.5406 1.0000
1.5443 0.5000

loop_
_geom_angle_atom_site_label_1
_geom_angle_atom_site_label_2
_geom_angle_atom_site_label_3
_geom_angle
_geom_angle_site_symmetry_1
_geom_angle_site_symmetry_3
O1 Gd3 O1 70.97(70) . 3_554
O1 Gd3 O3 108.80(72) . 1_554
O1 Gd3 O3 68.88(71) . 8_556
O1 Gd3 O4 152.9(27) . 8_555
O1 Gd3 O5 97.34(67) . 8_556
O1 Gd3 O6 132.2(13) . 2_655
O1 Gd3 O6 71.53(78) . 4_656
O1 W1 O1 61.7(10) . 3_555
O1 W1 O2 95.64(65) . .
O1 W1 O2 66.48(90) . 3_554
O1 W1 O3 89.40(71) . .
O1 W1 O3 73.51(63) . 8_556
O1 W1 O4 107.77(93) . .
O2 Lu2 O2 132.3(12) . 2_556
O2 Lu2 O2 68.43(72) . 3_555
O2 Lu2 O2 74.96(61) . 4_556
O2 Lu2 O4 105.74(64) . 1_556
O2 Lu2 O4 90.18(50) . 2_555
O2 Lu2 O5 63.80(88) . .
O2 Gd2 O2 132.3(12) . 2_556
O2 Gd2 O2 68.43(72) . 3_555
O2 Gd2 O2 74.96(61) . 4_556
O2 Gd2 O4 105.74(64) . 1_556
O2 Gd2 O4 90.18(50) . 2_555
O2 Gd2 O5 63.80(88) . .
O2 W1 O1 95.64(65) . .
O2 W1 O1 64.58(96) . 3_555
O2 W1 O2 62.93(99) . 3_554
O2 W1 O3 120.5(11) . .
O2 W1 O4 109.32(97) . .
O2 W1 O5 86.89(64) . .
O3 W1 O1 89.40(71) . .
O3 W1 O1 66.58(92) . 3_555
O3 W1 O2 120.5(11) . .
O3 W1 O3 71.57(70) . 8_556
O3 W1 O4 125.1(15) . .
O3 W1 O5 73.86(88) . .
O4 W1 O1 107.77(93) . .
O4 W1 O2 109.32(97) . .
O4 W1 O2 67.8(10) . 3_554
O4 W1 O3 125.1(15) . .
O4 W1 O3 64.90(94) . 8_556
O4 W1 O5 88.27(84) . .
O5 Lu2 O2 63.80(88) . .
O5 Lu2 O2 110.20(74) . 3_555
O5 Lu2 O2 129.1(13) . 4_556
O5 Lu2 O4 75.70(76) . 1_556
O5 Lu2 O4 79.59(71) . 2_555
O5 Lu2 O5 101.92(64) . 2_556
O5 Gd2 O2 63.80(88) . .
O5 Gd2 O2 110.20(74) . 3_555
O5 Gd2 O2 129.1(13) . 4_556
O5 Gd2 O4 75.70(76) . 1_556
O5 Gd2 O4 79.59(71) . 2_555
O5 Gd2 O5 101.92(64) . 2_556
O5 W1 O1 103.76(73) . 3_555
O5 W1 O2 86.89(64) . .
O5 W1 O2 129.6(14) . 3_554
O5 W1 O3 73.86(88) . .
O5 W1 O3 107.00(68) . 8_556
O5 W1 O4 88.27(84) . .
O6 Lu1 O4 73.27(51) . 7_555
O6 Lu1 O5 104.67(76) . 7_555
O6 Lu1 O5 107.38(81) . 8_556
O6 Lu1 O6 123.79(85) . 2_656
O6 Lu1 O6 69.78(80) . 3_555
O6 Lu1 O6 80.44(64) . 4_656
O6 Gd1 O4 73.27(51) . 7_555
O6 Gd1 O5 104.67(76) . 7_555
O6 Gd1 O5 107.38(81) . 8_556
O6 Gd1 O6 123.79(85) . 2_656
O6 Gd1 O6 69.78(80) . 3_555
O6 Gd1 O6 80.44(64) . 4_656

loop_
_geom_bond_atom_site_label_1
_geom_bond_atom_site_label_2
_geom_bond_distance
_geom_bond_site_symmetry_2
Lu1 O4 2.858(28) 7_555
Lu1 O5 2.433(42) 7_555
Lu1 O6 2.262(24) .
Lu1 O6 2.498(40) 3_555
Gd1 O4 2.858(28) 7_555
Gd1 O5 2.433(42) 7_555
Gd1 O6 2.262(24) .
Gd1 O6 2.498(40) 3_555
Lu2 O2 2.592(28) .
Lu2 O2 2.475(32) 3_555
Lu2 O4 2.607(37) 1_556
Lu2 O5 2.327(32) .
Gd2 O2 2.592(28) .
Gd2 O2 2.475(32) 3_555
Gd2 O4 2.607(37) 1_556
Gd2 O5 2.327(32) .
Gd3 O1 2.593(30) .
Gd3 O1 2.400(33) 3_554
Gd3 O3 2.454(34) 1_554
Gd3 O3 2.413(31) 8_556
Gd3 O4 2.812(33) 8_555
Gd3 O5 2.237(39) 8_556
Gd3 O6 2.250(30) 2_655
Gd3 O6 2.180(38) 4_656
W1 O1 1.812(26) .
W1 O1 3.282(37) 3_555
W1 O2 1.673(28) .
W1 O2 3.192(35) 3_554
W1 O3 1.898(33) .
W1 O3 2.755(27) 8_556
W1 O4 1.589(39) .
W1 O5 2.095(33) .
